data_1001280
loop_
_publ_author_name
'Rebbah, A'
'Desgardin, G'
'Raveau, B'

_publ_section_title
;
Les oxydes A Ti M O~5~: echangeures cationiques
;
_journal_coden_ASTM MRBUAC
_journal_name_full 'Materials Research Bulletin'
_journal_page_first 1125
_journal_page_last 1131
_journal_paper_doi 10.1016/0025-5408(79)90206-X
_journal_volume 14
_journal_year 1979
_chemical_formula_structural 'TL TI TA O5'
_chemical_formula_sum 'O5 Ta Ti Tl'
_chemical_name_systematic 'THALLIUM TANTALUM TITANIUM OXIDE'
_space_group_IT_number 62
_symmetry_cell_setting orthorhombic
_symmetry_Int_Tables_number 62
_symmetry_space_group_name_Hall '-P 2ac 2n'
_symmetry_space_group_name_H-M 'P n m a'
_cell_angle_alpha 90
_cell_angle_beta 90
_cell_angle_gamma 90
_cell_formula_units_Z 4
_cell_length_a 6.444(4)
_cell_length_b 3.801(1)
_cell_length_c 18.86(1)
_cell_volume 462.0
_exptl_crystal_density_meas 7.34
_cod_database_code 1001280

loop_
_symmetry_equiv_pos_as_xyz
x,y,z
1/2+x,1/2-y,1/2-z
-x,1/2+y,-z
1/2-x,-y,1/2+z
-x,-y,-z
1/2-x,1/2+y,1/2+z
x,1/2-y,z
1/2+x,y,1/2-z

loop_
_atom_site_label
_atom_site_type_symbol
_atom_site_symmetry_multiplicity
_atom_site_Wyckoff_symbol
_atom_site_fract_x
_atom_site_fract_y
_atom_site_fract_z
_atom_site_occupancy
_atom_site_attached_hydrogens
_atom_site_calc_flag
Tl1 Tl1+ 4 c 0.772(3) 0.25 0.8003(7) 1. 0 d
Ti1 Ti4+ 4 c 0.313(5) 0.25 0.0307(6) 0.75 0 d
Ta1 Ta5+ 4 c 0.313(5) 0.25 0.0307(6) 0.25 0 d
Ti2 Ti4+ 4 c 0.764(4) 0.25 0.1097(6) 0.25 0 d
Ta2 Ta5+ 4 c 0.764(4) 0.25 0.1097(6) 0.75 0 d
O1 O2- 4 c 0.076(6) 0.25 0.078(3) 1. 0 d
O2 O2- 4 c 0.656(8) 0.25 0.001(4) 1. 0 d
O3 O2- 4 c 0.481(8) 0.25 0.119(4) 1. 0 d
O4 O2- 4 c 0.835(6) 0.25 0.202(3) 1. 0 d
O5 O2- 4 c 0.240(8) 0.25 0.921(4) 1. 0 d

loop_
_atom_type_symbol
_atom_type_oxidation_number
Tl1+ 1.000
Ti4+ 4.000
Ta5+ 5.000
O2- -2.000
